data_2107214
loop_
_publ_author_name
'van den Elzen, A.F.'
'Rieck, G.D.'

_publ_section_title
;
 The crystal structure of Bi2 (Mo O4)3
;
_journal_name_full 'Acta Crystallographica B (24,1968-38,1982)'
_journal_page_first 2433
_journal_page_last 2436
_journal_volume 29
_journal_year 1973
_chemical_formula_sum 'Bi2 Mo3 O12'
_chemical_name_systematic 'Bi2 (Mo O4)3'
_space_group_IT_number 14
_symmetry_space_group_name_Hall '-P 2ybc'
_symmetry_space_group_name_H-M 'P 1 21/c 1'
_cell_angle_alpha 90
_cell_angle_beta 115.4
_cell_angle_gamma 90
_cell_formula_units_Z 4
_cell_length_a 7.685
_cell_length_b 11.491
_cell_length_c 11.929
_cell_volume 951.601
_citation_journal_id_ASTM ACBCAR
_cod_data_source_file vandenElzen_ACBCAR_1973_1372.cif
_cod_data_source_block Bi2Mo3O12
_cod_original_cell_volume 951.6006
_cod_database_code 2107214

loop_
_symmetry_equiv_pos_as_xyz
x,y,z
-x,y+1/2,-z+1/2
-x,-y,-z
x,-y-1/2,z-1/2

loop_
_atom_site_label
_atom_site_type_symbol
_atom_site_fract_x
_atom_site_fract_y
_atom_site_fract_z
_atom_site_occupancy
_atom_site_U_iso_or_equiv
O9 O-2 0.287 0.436 0.482 1 0.0
O11 O-2 0.84 0.442 0.34 1 0.0
Mo2 Mo+6 0.4218 0.1513 0.1089 1 0.0
O8 O-2 0.507 0.316 0.198 1 0.0
Bi2 Bi+3 0.90798 0.12976 0.08334 1 0.0
Bi1 Bi+3 0.25999 0.36188 0.25584 1 0.0
O12 O-2 0.692 0.468 0.084 1 0.0
O10 O-2 0.128 0.448 0.082 1 0.0
O6 O-2 0.62 0.205 0.072 1 0.0
O4 O-2 0.864 0.208 0.412 1 0.0
O1 O-2 0.544 0.052 0.224 1 0.0
O7 O-2 0.951 0.291 0.197 1 0.0
O5 O-2 0.224 0.199 0.435 1 0.0
O2 O-2 0.936 0.054 0.256 1 0.0
Mo3 Mo+6 0.7341 0.3669 0.1952 1 0.0
Mo1 Mo+6 0.032 0.1114 0.4165 1 0.0
O3 O-2 0.222 0.196 0.152 1 0.0
